data_7247146
loop_
_publ_author_name
'Easmin, Samina'
'Pedireddi, Venkateswara Rao'

_publ_section_title
;
 Supramolecular assemblies in the molecular complexes of
 4-cyanophenylboronic acid with different N-donor ligands
;
_journal_issue 33
_journal_name_full 'RSC Advances'
_journal_page_first 23267
_journal_page_last 23284
_journal_paper_doi 10.1039/D3RA03936F
_journal_volume 13
_journal_year 2023
_chemical_formula_sum 'C19 H14 B N3 O2'
_chemical_formula_weight 327.14
_space_group_crystal_system monoclinic
_space_group_IT_number 4
_space_group_name_Hall 'P 2yb'
_space_group_name_H-M_alt 'P 1 21 1'
_atom_sites_solution_hydrogens geom
_audit_creation_method SHELXL-2018/3
_audit_update_record
;
2023-05-02 deposited with the CCDC.	2023-07-17 downloaded from the CCDC.
;
_cell_angle_alpha 90
_cell_angle_beta 115.182(5)
_cell_angle_gamma 90
_cell_formula_units_Z 2
_cell_length_a 14.8728(7)
_cell_length_b 3.8786(2)
_cell_length_c 15.4857(8)
_cell_measurement_reflns_used 2754
_cell_measurement_temperature 293(2)
_cell_measurement_theta_max 24.63
_cell_measurement_theta_min 2.50
_cell_volume 808.40(8)
_computing_cell_refinement 'Bruker SAINT'
_computing_data_collection 'Bruker APEX2'
_computing_data_reduction 'Bruker SAINT'
_computing_molecular_graphics 'Bruker SHELXTL'
_computing_publication_material 'Bruker SHELXTL'
_computing_structure_refinement 'SHELXL-2018/3 (Sheldrick, 2018)'
_computing_structure_solution 'SHELXT 2014/5 (Sheldrick, 2014)'
_diffrn_ambient_temperature 293(2)
_diffrn_measured_fraction_theta_full 0.995
_diffrn_measured_fraction_theta_max 0.993
_diffrn_measurement_device_type 'Bruker APEX-II CCD'
_diffrn_measurement_method '\f and \w scans'
_diffrn_radiation_type MoK\a
_diffrn_radiation_wavelength 0.71073
_diffrn_reflns_av_R_equivalents 0.0779
_diffrn_reflns_av_unetI/netI 0.0907
_diffrn_reflns_Laue_measured_fraction_full 0.995
_diffrn_reflns_Laue_measured_fraction_max 0.993
_diffrn_reflns_limit_h_max 17
_diffrn_reflns_limit_h_min -18
_diffrn_reflns_limit_k_max 4
_diffrn_reflns_limit_k_min -4
_diffrn_reflns_limit_l_max 19
_diffrn_reflns_limit_l_min -15
_diffrn_reflns_number 8701
_diffrn_reflns_point_group_measured_fraction_full 0.996
_diffrn_reflns_point_group_measured_fraction_max 0.992
_diffrn_reflns_theta_full 25.242
_diffrn_reflns_theta_max 26.329
_diffrn_reflns_theta_min 2.505
_exptl_absorpt_coefficient_mu 0.088
_exptl_absorpt_correction_T_max 0.7454
_exptl_absorpt_correction_T_min 0.4937
_exptl_absorpt_correction_type multi-scan
_exptl_absorpt_process_details
;
 SADABS 2016/2: Krause, L., Herbst-Irmer, R., Sheldrick G.M. & Stalke D.,
 J. Appl. Cryst. 48 (2015) 3-10
;
_exptl_crystal_colour brown
_exptl_crystal_density_diffrn 1.344
_exptl_crystal_description needle
_exptl_crystal_F_000 340
_exptl_crystal_size_max 0.400
_exptl_crystal_size_mid 0.120
_exptl_crystal_size_min 0.110
_refine_diff_density_max 0.182
_refine_diff_density_min -0.199
_refine_diff_density_rms 0.048
_refine_ls_abs_structure_details
;
 Flack x determined using 810 quotients [(I+)-(I-)]/[(I+)+(I-)]
 (Parsons, Flack and Wagner, Acta Cryst. B69 (2013) 249-259).
;
_refine_ls_abs_structure_Flack -2.4(10)
_refine_ls_extinction_method none
_refine_ls_goodness_of_fit_ref 1.007
_refine_ls_hydrogen_treatment constr
_refine_ls_matrix_type full
_refine_ls_number_parameters 228
_refine_ls_number_reflns 3256
_refine_ls_number_restraints 1
_refine_ls_restrained_S_all 1.007
_refine_ls_R_factor_all 0.0793
_refine_ls_R_factor_gt 0.0579
_refine_ls_shift/su_max 0.000
_refine_ls_shift/su_mean 0.000
_refine_ls_structure_factor_coef Fsqd
_refine_ls_weighting_details 'w=1/[\s^2^(Fo^2^)+(0.0776P)^2^] where P=(Fo^2^+2Fc^2^)/3'
_refine_ls_weighting_scheme calc
_refine_ls_wR_factor_gt 0.1394
_refine_ls_wR_factor_ref 0.1579
_reflns_Friedel_coverage 0.728
_reflns_Friedel_fraction_full 0.998
_reflns_Friedel_fraction_max 0.990
_reflns_number_gt 2475
_reflns_number_total 3256
_reflns_threshold_expression 'I > 2\s(I)'
_cod_data_source_file d3ra03936f2.cif
_cod_data_source_block 4Cyanophenylboronicacid_47Phenanthroline
_cod_original_sg_symbol_H-M 'P 21'
_cod_database_code 7247146
_shelx_shelxl_version_number 2018/3
_shelx_space_group_comment
;
The symmetry employed for this shelxl refinement is uniquely defined
by the following loop, which should always be used as a source of
symmetry information in preference to the above space-group names.
They are only intended as comments.
;
_shelx_estimated_absorpt_t_min 0.965
_shelx_estimated_absorpt_t_max 0.990

loop_
_space_group_symop_operation_xyz
'x, y, z'
'-x, y+1/2, -z'

loop_
_atom_site_label
_atom_site_type_symbol
_atom_site_fract_x
_atom_site_fract_y
_atom_site_fract_z
_atom_site_U_iso_or_equiv
_atom_site_adp_type
_atom_site_occupancy
_atom_site_site_symmetry_order
_atom_site_calc_flag
_atom_site_refinement_flags_posn
_atom_site_refinement_flags_adp
_atom_site_refinement_flags_occupancy
_atom_site_disorder_assembly
_atom_site_disorder_group
O1 O 0.21794(18) 0.4539(9) 0.15805(18) 0.0548(8) Uani 1 1 d . . . . .
H1 H 0.275697 0.388636 0.177586 0.082 Uiso 1 1 calc R U . . .
O2 O 0.26888(19) 0.4887(10) 0.32328(18) 0.0599(9) Uani 1 1 d . . . . .
H2A H 0.244890 0.529355 0.361073 0.090 Uiso 1 1 calc R U . . .
N1 N 0.3941(2) 0.1142(9) 0.1883(2) 0.0484(9) Uani 1 1 d . . . . .
N2 N 0.7572(2) 0.0050(9) 0.5027(2) 0.0505(8) Uani 1 1 d . . . . .
N3 N -0.2649(3) 1.2561(11) 0.1302(3) 0.0603(10) Uani 1 1 d . . . . .
C1 C 0.0949(3) 0.7123(9) 0.2098(3) 0.0385(8) Uani 1 1 d . . . . .
C2 C 0.0210(3) 0.7192(10) 0.1160(3) 0.0421(9) Uani 1 1 d . . . . .
H2 H 0.035257 0.630980 0.067410 0.050 Uiso 1 1 calc R U . . .
C3 C -0.0728(3) 0.8531(10) 0.0932(3) 0.0433(9) Uani 1 1 d . . . . .
H3 H -0.120764 0.853433 0.030349 0.052 Uiso 1 1 calc R U . . .
C4 C -0.0941(3) 0.9864(10) 0.1654(2) 0.0391(8) Uani 1 1 d . . . . .
C5 C -0.0225(3) 0.9854(11) 0.2592(3) 0.0429(9) Uani 1 1 d . . . . .
H5 H -0.037021 1.073977 0.307581 0.051 Uiso 1 1 calc R U . . .
C6 C 0.0706(3) 0.8520(10) 0.2800(3) 0.0439(9) Uani 1 1 d . . . . .
H6 H 0.118467 0.855560 0.342856 0.053 Uiso 1 1 calc R U . . .
C7 C -0.1902(3) 1.1329(10) 0.1445(3) 0.0436(9) Uani 1 1 d . . . . .
C8 C 0.5485(3) -0.1888(10) 0.1589(3) 0.0424(9) Uani 1 1 d . . . . .
H8 H 0.599646 -0.289683 0.148369 0.051 Uiso 1 1 calc R U . . .
C9 C 0.4570(3) -0.1519(12) 0.0855(3) 0.0511(10) Uani 1 1 d . . . . .
H9 H 0.444567 -0.228724 0.024529 0.061 Uiso 1 1 calc R U . . .
C10 C 0.3826(3) 0.0031(12) 0.1036(3) 0.0524(11) Uani 1 1 d . . . . .
H10 H 0.320628 0.030596 0.052689 0.063 Uiso 1 1 calc R U . . .
C11 C 0.4855(3) 0.0739(9) 0.2623(3) 0.0397(9) Uani 1 1 d . . . . .
C12 C 0.4978(3) 0.1903(10) 0.3548(3) 0.0467(10) Uani 1 1 d . . . . .
H12 H 0.444003 0.285059 0.362035 0.056 Uiso 1 1 calc R U . . .
C13 C 0.5865(3) 0.1642(11) 0.4313(3) 0.0471(10) Uani 1 1 d . . . . .
H13 H 0.592867 0.241832 0.490513 0.057 Uiso 1 1 calc R U . . .
C14 C 0.6702(3) 0.0195(10) 0.4227(3) 0.0427(9) Uani 1 1 d . . . . .
C15 C 0.8344(3) -0.1283(12) 0.4944(3) 0.0555(11) Uani 1 1 d . . . . .
H15 H 0.894146 -0.138194 0.548878 0.067 Uiso 1 1 calc R U . . .
C16 C 0.8328(3) -0.2552(12) 0.4102(3) 0.0544(11) Uani 1 1 d . . . . .
H16 H 0.889930 -0.346103 0.408638 0.065 Uiso 1 1 calc R U . . .
C17 C 0.7457(3) -0.2443(11) 0.3293(3) 0.0471(10) Uani 1 1 d . . . . .
H17 H 0.742608 -0.330989 0.272150 0.057 Uiso 1 1 calc R U . . .
C18 C 0.6611(3) -0.1014(9) 0.3334(3) 0.0388(8) Uani 1 1 d . . . . .
C19 C 0.5658(3) -0.0745(9) 0.2509(2) 0.0376(8) Uani 1 1 d . . . . .
B1 B 0.1992(3) 0.5473(12) 0.2325(3) 0.0431(10) Uani 1 1 d . . . . .

loop_
_atom_site_aniso_label
_atom_site_aniso_U_11
_atom_site_aniso_U_22
_atom_site_aniso_U_33
_atom_site_aniso_U_23
_atom_site_aniso_U_13
_atom_site_aniso_U_12
O1 0.0415(16) 0.079(2) 0.0448(15) 0.0001(15) 0.0197(12) 0.0139(15)
O2 0.0426(15) 0.093(2) 0.0445(15) 0.0004(17) 0.0184(12) 0.0216(16)
N1 0.0393(19) 0.060(2) 0.0486(19) -0.0008(17) 0.0210(16) 0.0065(16)
N2 0.0451(19) 0.061(2) 0.0424(17) 0.0025(18) 0.0161(15) -0.0038(18)
N3 0.045(2) 0.074(2) 0.064(2) 0.003(2) 0.0237(18) 0.012(2)
C1 0.035(2) 0.0413(19) 0.0418(19) 0.0025(16) 0.0186(16) -0.0008(16)
C2 0.043(2) 0.049(2) 0.038(2) -0.0009(17) 0.0211(17) 0.0042(17)
C3 0.039(2) 0.052(2) 0.0388(19) 0.0016(17) 0.0162(16) 0.0005(18)
C4 0.0349(19) 0.0402(19) 0.0439(19) 0.0028(17) 0.0184(16) 0.0004(16)
C5 0.042(2) 0.051(2) 0.0406(19) -0.0019(18) 0.0223(16) 0.0039(18)
C6 0.039(2) 0.053(2) 0.0367(18) -0.0016(17) 0.0127(16) 0.0054(17)
C7 0.037(2) 0.050(2) 0.046(2) 0.0026(17) 0.0196(18) 0.0003(17)
C8 0.041(2) 0.050(2) 0.041(2) -0.0029(17) 0.0214(17) 0.0021(18)
C9 0.049(2) 0.062(3) 0.042(2) -0.0076(19) 0.0193(18) -0.002(2)
C10 0.043(2) 0.067(3) 0.045(2) -0.002(2) 0.0151(17) 0.002(2)
C11 0.037(2) 0.044(2) 0.0410(19) -0.0025(17) 0.0201(16) 0.0007(17)
C12 0.044(2) 0.053(2) 0.050(2) -0.0030(19) 0.0280(19) 0.0054(18)
C13 0.050(2) 0.058(2) 0.039(2) -0.0041(18) 0.0250(18) 0.0018(19)
C14 0.040(2) 0.046(2) 0.042(2) 0.0005(18) 0.0180(16) -0.0035(18)
C15 0.047(2) 0.070(3) 0.045(2) 0.013(2) 0.0152(19) 0.003(2)
C16 0.040(2) 0.064(3) 0.058(3) 0.010(2) 0.020(2) 0.008(2)
C17 0.045(2) 0.049(2) 0.051(2) 0.0019(18) 0.0243(19) 0.0050(18)
C18 0.041(2) 0.0357(18) 0.044(2) 0.0028(16) 0.0225(16) -0.0007(16)
C19 0.0390(19) 0.0371(19) 0.0402(19) -0.0002(15) 0.0202(16) -0.0032(15)
B1 0.036(2) 0.052(3) 0.043(2) 0.001(2) 0.0180(19) 0.0045(19)

loop_
_atom_type_symbol
_atom_type_description
_atom_type_scat_dispersion_real
_atom_type_scat_dispersion_imag
_atom_type_scat_source
C C 0.0033 0.0016 'International Tables Vol C Tables 4.2.6.8 and 6.1.1.4'
H H 0.0000 0.0000 'International Tables Vol C Tables 4.2.6.8 and 6.1.1.4'
B B 0.0013 0.0007 'International Tables Vol C Tables 4.2.6.8 and 6.1.1.4'
N N 0.0061 0.0033 'International Tables Vol C Tables 4.2.6.8 and 6.1.1.4'
O O 0.0106 0.0060 'International Tables Vol C Tables 4.2.6.8 and 6.1.1.4'

loop_
_geom_angle_atom_site_label_1
_geom_angle_atom_site_label_2
_geom_angle_atom_site_label_3
_geom_angle
_geom_angle_site_symmetry_1
_geom_angle_site_symmetry_3
_geom_angle_publ_flag
B1 O1 H1 109.5 . . ?
B1 O2 H2A 109.5 . . ?
C10 N1 C11 117.2(3) . . ?
C15 N2 C14 117.4(3) . . ?
C6 C1 C2 116.9(3) . . ?
C6 C1 B1 122.9(3) . . ?
C2 C1 B1 120.2(3) . . ?
C3 C2 C1 122.2(3) . . ?
C3 C2 H2 118.9 . . ?
C1 C2 H2 118.9 . . ?
C2 C3 C4 119.0(3) . . ?
C2 C3 H3 120.5 . . ?
C4 C3 H3 120.5 . . ?
C3 C4 C5 120.4(3) . . ?
C3 C4 C7 120.7(3) . . ?
C5 C4 C7 118.9(3) . . ?
C6 C5 C4 119.5(3) . . ?
C6 C5 H5 120.2 . . ?
C4 C5 H5 120.2 . . ?
C5 C6 C1 122.0(3) . . ?
C5 C6 H6 119.0 . . ?
C1 C6 H6 119.0 . . ?
N3 C7 C4 177.9(4) . . ?
C9 C8 C19 120.1(4) . . ?
C9 C8 H8 120.0 . . ?
C19 C8 H8 120.0 . . ?
C8 C9 C10 118.4(4) . . ?
C8 C9 H9 120.8 . . ?
C10 C9 H9 120.8 . . ?
N1 C10 C9 124.4(4) . . ?
N1 C10 H10 117.8 . . ?
C9 C10 H10 117.8 . . ?
N1 C11 C19 122.6(3) . . ?
N1 C11 C12 117.4(3) . . ?
C19 C11 C12 120.0(3) . . ?
C13 C12 C11 121.0(4) . . ?
C13 C12 H12 119.5 . . ?
C11 C12 H12 119.5 . . ?
C12 C13 C14 120.9(4) . . ?
C12 C13 H13 119.6 . . ?
C14 C13 H13 119.6 . . ?
N2 C14 C18 122.4(3) . . ?
N2 C14 C13 117.5(3) . . ?
C18 C14 C13 120.0(3) . . ?
N2 C15 C16 124.5(4) . . ?
N2 C15 H15 117.8 . . ?
C16 C15 H15 117.8 . . ?
C17 C16 C15 118.8(4) . . ?
C17 C16 H16 120.6 . . ?
C15 C16 H16 120.6 . . ?
C16 C17 C18 119.4(4) . . ?
C16 C17 H17 120.3 . . ?
C18 C17 H17 120.3 . . ?
C17 C18 C14 117.5(3) . . ?
C17 C18 C19 123.2(3) . . ?
C14 C18 C19 119.2(3) . . ?
C11 C19 C8 117.3(3) . . ?
C11 C19 C18 118.8(3) . . ?
C8 C19 C18 123.9(3) . . ?
O1 B1 O2 119.6(4) . . ?
O1 B1 C1 117.6(3) . . ?
O2 B1 C1 122.8(3) . . ?

loop_
_geom_bond_atom_site_label_1
_geom_bond_atom_site_label_2
_geom_bond_distance
_geom_bond_site_symmetry_2
_geom_bond_publ_flag
O1 B1 1.345(5) . ?
O1 H1 0.8200 . ?
O2 B1 1.365(5) . ?
O2 H2A 0.8200 . ?
N1 C10 1.322(5) . ?
N1 C11 1.364(4) . ?
N2 C15 1.313(6) . ?
N2 C14 1.360(4) . ?
N3 C7 1.141(5) . ?
C1 C6 1.393(5) . ?
C1 C2 1.400(5) . ?
C1 B1 1.574(5) . ?
C2 C3 1.386(5) . ?
C2 H2 0.9300 . ?
C3 C4 1.386(5) . ?
C3 H3 0.9300 . ?
C4 C5 1.388(5) . ?
C4 C7 1.440(5) . ?
C5 C6 1.381(5) . ?
C5 H5 0.9300 . ?
C6 H6 0.9300 . ?
C8 C9 1.359(5) . ?
C8 C19 1.406(5) . ?
C8 H8 0.9300 . ?
C9 C10 1.389(6) . ?
C9 H9 0.9300 . ?
C10 H10 0.9300 . ?
C11 C19 1.405(5) . ?
C11 C12 1.436(5) . ?
C12 C13 1.350(5) . ?
C12 H12 0.9300 . ?
C13 C14 1.424(5) . ?
C13 H13 0.9300 . ?
C14 C18 1.411(5) . ?
C15 C16 1.386(6) . ?
C15 H15 0.9300 . ?
C16 C17 1.366(5) . ?
C16 H16 0.9300 . ?
C17 C18 1.400(5) . ?
C17 H17 0.9300 . ?
C18 C19 1.453(5) . ?
